data_7032068
loop_
_publ_author_name
'Albani, Bryan A.'
'Durr, Christopher B.'
'Pe\~na, Bruno'
'Dunbar, Kim R.'
'Turro, Claudia'

_publ_section_title
;
 Isomerization initiated by photoinduced ligand dissociation in Ru(ii)
 complexes with the ligand 2-p-tolylpyridinecarboxaldimine.
;
_journal_issue 47
_journal_name_full 'Dalton transactions (Cambridge, England : 2003)'
_journal_page_first 17828
_journal_page_last 17837
_journal_paper_doi 10.1039/c4dt02016b
_journal_volume 43
_journal_year 2014
_chemical_compound_source 'synthesis as described'
_chemical_formula_moiety 'C30 H30 N6 Ru, 2(F6 P), 2(C2 H3 N)'
_chemical_formula_sum 'C34 H36 F12 N8 P2 Ru'
_chemical_formula_weight 947.72
_chemical_name_common turro1966
_space_group_crystal_system triclinic
_space_group_IT_number 2
_space_group_name_Hall '-P 1'
_space_group_name_H-M_alt 'P -1'
_symmetry_space_group_name_Hall '-P 1'
_symmetry_space_group_name_H-M 'P -1'
_atom_sites_solution_hydrogens geom
_audit_conform_dict_location ftp://ftp.iucr.org/pub/cif_core.dic
_audit_conform_dict_name cif_core.dic
_audit_conform_dict_version 2.4
_audit_creation_date 2013-08-13T16:04:58-00:00
_audit_creation_method 'WinGX routine CIF_UPDATE'
_cell_angle_alpha 88.2840(10)
_cell_angle_beta 73.5750(10)
_cell_angle_gamma 82.0650(10)
_cell_formula_units_Z 1
_cell_length_a 7.92180(10)
_cell_length_b 11.02490(10)
_cell_length_c 11.95210(10)
_cell_measurement_reflns_used 4524
_cell_measurement_temperature 150(2)
_cell_measurement_theta_max 27.485
_cell_measurement_theta_min 1.018
_cell_measurement_wavelength 0.71073
_cell_volume 991.630(18)
_computing_cell_refinement 'HKL Scalepack (Otwinowski & Minor 1997)'
_computing_data_collection 'Collect (Bruker AXS BV, 1997-2004)'
_computing_data_reduction 'HKL Denzo and Scalepack (Otwinowski & Minor 1997)'
_computing_molecular_graphics 'Ortep-3 for Windows (Farrugia, 1997)'
_computing_publication_material 'WinGX publication routines (Farrugia, 1999)'
_computing_structure_refinement 'SHELXL-2012 (Sheldrick, 2012)'
_diffrn_ambient_temperature 150(2)
_diffrn_detector 'CCD plate'
_diffrn_detector_area_resol_mean 9
_diffrn_measured_fraction_theta_full 0.999
_diffrn_measured_fraction_theta_max 0.998
_diffrn_measurement_device '95mm CCD camera on \k-goniostat'
_diffrn_measurement_device_type KappaCCD
_diffrn_measurement_method CCD
_diffrn_orient_matrix_type 'by Bruker AXS Collect from scalepack cell'
_diffrn_orient_matrix_UB_11 -0.130713
_diffrn_orient_matrix_UB_12 0.0104691
_diffrn_orient_matrix_UB_13 0.03898
_diffrn_orient_matrix_UB_21 0.0136504
_diffrn_orient_matrix_UB_22 -0.0803458
_diffrn_orient_matrix_UB_23 0.0397965
_diffrn_orient_matrix_UB_31 0.0192319
_diffrn_orient_matrix_UB_32 0.0426935
_diffrn_orient_matrix_UB_33 0.0671271
_diffrn_radiation_monochromator 'horizonally mounted graphite crystal'
_diffrn_radiation_probe x-ray
_diffrn_radiation_type MoK\a
_diffrn_radiation_wavelength 0.71073
_diffrn_reflns_av_R_equivalents 0.028
_diffrn_reflns_Laue_measured_fraction_full 0.999
_diffrn_reflns_Laue_measured_fraction_max 0.998
_diffrn_reflns_limit_h_max 10
_diffrn_reflns_limit_h_min -10
_diffrn_reflns_limit_k_max 14
_diffrn_reflns_limit_k_min -14
_diffrn_reflns_limit_l_max 15
_diffrn_reflns_limit_l_min -15
_diffrn_reflns_number 8912
_diffrn_reflns_point_group_measured_fraction_full 0.999
_diffrn_reflns_point_group_measured_fraction_max 0.998
_diffrn_reflns_theta_full 25.242
_diffrn_reflns_theta_max 27.471
_diffrn_reflns_theta_min 1.776
_diffrn_source 'Enraf Nonius FR590'
_exptl_absorpt_coefficient_mu 0.57
_exptl_absorpt_correction_T_max 0.877
_exptl_absorpt_correction_T_min 0.668
_exptl_absorpt_correction_type multi-scan
_exptl_absorpt_process_details 'HKL Scalepack (Otwinowski & Minor, 1997)'
_exptl_crystal_colour 'dark red'
_exptl_crystal_density_diffrn 1.587
_exptl_crystal_density_method 'not measured'
_exptl_crystal_description block
_exptl_crystal_F_000 478
_exptl_crystal_size_max 0.31
_exptl_crystal_size_mid 0.31
_exptl_crystal_size_min 0.23
_refine_diff_density_max 0.479
_refine_diff_density_min -0.767
_refine_diff_density_rms 0.127
_refine_ls_extinction_method none
_refine_ls_goodness_of_fit_ref 1.197
_refine_ls_hydrogen_treatment constr
_refine_ls_matrix_type full
_refine_ls_number_parameters 262
_refine_ls_number_reflns 4532
_refine_ls_number_restraints 0
_refine_ls_restrained_S_all 1.197
_refine_ls_R_factor_all 0.0344
_refine_ls_R_factor_gt 0.0291
_refine_ls_shift/su_max 0
_refine_ls_shift/su_mean 0
_refine_ls_structure_factor_coef Fsqd
_refine_ls_weighting_details
;
 w=1/[\s^2^(Fo^2^)+(0.0548P)^2^+0.2955P]
 where P=(Fo^2^+2Fc^2^)/3
;
_refine_ls_weighting_scheme calc
_refine_ls_wR_factor_gt 0.082
_refine_ls_wR_factor_ref 0.0967
_reflns_number_gt 4235
_reflns_number_total 4532
_reflns_threshold_expression 'I > 2\s(I)'
_cod_data_source_file c4dt02016b2.cif
_cod_data_source_block cbd052
_cod_depositor_comments 'Adding full bibliography for 7032066--7032071.cif.'
_cod_database_code 7032068

loop_
_space_group_symop_operation_xyz
'x, y, z'
'-x, -y, -z'

loop_
_atom_site_label
_atom_site_type_symbol
_atom_site_fract_x
_atom_site_fract_y
_atom_site_fract_z
_atom_site_U_iso_or_equiv
_atom_site_adp_type
_atom_site_occupancy
_atom_site_calc_flag
C1 C 0.2361(3) 0.84703(19) 0.43197(18) 0.0245(4) Uani 1 d
C1A C 0.3563(4) 0.5358(3) -0.2543(3) 0.0438(6) Uani 1 d
C2 C 0.1556(3) 0.9302(2) 0.36714(19) 0.0290(4) Uani 1 d
H2 H 0.1402 1.0155 0.3833 0.035 Uiso 1 calc
C2A C 0.3208(5) 0.5139(4) -0.1301(3) 0.0661(9) Uani 1 d
H2A1 H 0.3856 0.566 -0.0969 0.099 Uiso 1 calc
H2A2 H 0.3596 0.4277 -0.1171 0.099 Uiso 1 calc
H2A3 H 0.1931 0.5334 -0.0924 0.099 Uiso 1 calc
C3 C 0.0980(3) 0.8872(2) 0.2786(2) 0.0307(5) Uani 1 d
H3 H 0.0398 0.9439 0.2357 0.037 Uiso 1 calc
C4 C 0.1227(3) 0.7639(2) 0.2509(2) 0.0343(5) Uani 1 d
C5 C 0.2100(4) 0.6822(2) 0.3145(2) 0.0354(5) Uani 1 d
H5 H 0.2319 0.5975 0.2951 0.042 Uiso 1 calc
C6 C 0.2654(3) 0.7227(2) 0.4057(2) 0.0310(5) Uani 1 d
H6 H 0.3224 0.6661 0.4495 0.037 Uiso 1 calc
C7 C 0.2406(3) 0.84993(19) 0.62633(18) 0.0265(4) Uani 1 d
H7 H 0.1666 0.787 0.6416 0.032 Uiso 1 calc
C8 C 0.2933(3) 0.90342(19) 0.71918(19) 0.0264(4) Uani 1 d
C9 C 0.2236(3) 0.8773(2) 0.8356(2) 0.0336(5) Uani 1 d
H9 H 0.1506 0.8142 0.8583 0.04 Uiso 1 calc
C10 C 0.2628(3) 0.9457(2) 0.9186(2) 0.0381(5) Uani 1 d
H10 H 0.2194 0.9289 0.9993 0.046 Uiso 1 calc
C11 C 0.3652(3) 1.0379(2) 0.8822(2) 0.0360(5) Uani 1 d
H11 H 0.3898 1.0876 0.9377 0.043 Uiso 1 calc
C12 C 0.4324(3) 1.0581(2) 0.76409(19) 0.0299(5) Uani 1 d
H12 H 0.5031 1.1223 0.7402 0.036 Uiso 1 calc
C13 C 0.0568(5) 0.7176(3) 0.1552(3) 0.0561(8) Uani 1 d
H13A H -0.0429 0.7756 0.1447 0.084 Uiso 1 calc
H13B H 0.0174 0.6375 0.1767 0.084 Uiso 1 calc
H13C H 0.1531 0.7097 0.0822 0.084 Uiso 1 calc
C14 C 0.2748(3) 1.25868(19) 0.49887(18) 0.0263(4) Uani 1 d
C15 C 0.1915(3) 1.3843(2) 0.4945(2) 0.0366(5) Uani 1 d
H15A H 0.2829 1.4362 0.4586 0.055 Uiso 1 calc
H15B H 0.1287 1.4139 0.5738 0.055 Uiso 1 calc
H15C H 0.1069 1.3872 0.4481 0.055 Uiso 1 calc
F1 F 0.2082(3) 0.15188(17) 0.1582(2) 0.0771(6) Uani 1 d
F2 F 0.3602(3) 0.2681(2) 0.23736(16) 0.0694(6) Uani 1 d
F3 F 0.4064(2) 0.26445(15) 0.04325(14) 0.0515(4) Uani 1 d
F4 F 0.2641(3) 0.43251(15) 0.14656(19) 0.0635(5) Uani 1 d
F5 F 0.1131(3) 0.3165(2) 0.06816(18) 0.0681(5) Uani 1 d
F6 F 0.0650(2) 0.3219(2) 0.26298(17) 0.0726(6) Uani 1 d
N1 N 0.2984(2) 0.89139(15) 0.52304(15) 0.0236(4) Uani 1 d
N1A N 0.3844(4) 0.5558(3) -0.3505(2) 0.0556(6) Uani 1 d
N2 N 0.4020(2) 0.99084(15) 0.68195(15) 0.0237(3) Uani 1 d
N3 N 0.3428(2) 1.16149(16) 0.50121(15) 0.0241(4) Uani 1 d
P1 P 0.23640(9) 0.29226(6) 0.15327(5) 0.03419(15) Uani 1 d
Ru1 Ru 0.5 1 0.5 0.02164(9) Uani 1 d

loop_
_atom_site_aniso_label
_atom_site_aniso_U_11
_atom_site_aniso_U_22
_atom_site_aniso_U_33
_atom_site_aniso_U_23
_atom_site_aniso_U_13
_atom_site_aniso_U_12
C1 0.0263(10) 0.0237(10) 0.0247(10) 0.0010(8) -0.0078(8) -0.0056(8)
C1A 0.0433(14) 0.0441(15) 0.0445(16) 0.0003(12) -0.0147(12) -0.0032(11)
C2 0.0346(11) 0.0228(10) 0.0298(11) -0.0003(8) -0.0117(9) 0.0010(8)
C2A 0.065(2) 0.089(3) 0.0448(17) 0.0167(17) -0.0135(15) -0.0173(19)
C3 0.0353(12) 0.0297(11) 0.0280(11) 0.0018(9) -0.0132(9) 0.0015(9)
C4 0.0447(13) 0.0328(12) 0.0298(11) 0.0020(9) -0.0163(10) -0.0079(10)
C5 0.0537(15) 0.0213(10) 0.0360(12) 0.0006(9) -0.0192(11) -0.0082(10)
C6 0.0429(13) 0.0209(10) 0.0332(11) 0.0050(9) -0.0176(10) -0.0049(9)
C7 0.0307(11) 0.0216(10) 0.0280(11) 0.0030(8) -0.0093(9) -0.0040(8)
C8 0.0297(11) 0.0228(10) 0.0270(10) 0.0030(8) -0.0098(8) -0.0006(8)
C9 0.0386(12) 0.0337(12) 0.0291(11) 0.0071(9) -0.0103(9) -0.0070(10)
C10 0.0437(14) 0.0462(14) 0.0231(11) 0.0027(10) -0.0077(10) -0.0057(11)
C11 0.0428(13) 0.0390(13) 0.0258(11) -0.0072(9) -0.0096(10) -0.0026(10)
C12 0.0343(11) 0.0277(11) 0.0268(11) -0.0036(8) -0.0076(9) -0.0024(9)
C13 0.094(2) 0.0390(15) 0.0513(17) -0.0020(13) -0.0463(17) -0.0080(15)
C14 0.0282(10) 0.0240(11) 0.0257(10) 0.0017(8) -0.0069(8) -0.0023(8)
C15 0.0414(13) 0.0215(11) 0.0431(13) 0.0024(9) -0.0103(11) 0.0051(9)
F1 0.1065(17) 0.0438(10) 0.0842(15) 0.0186(10) -0.0226(13) -0.0341(11)
F2 0.0594(11) 0.1096(17) 0.0444(10) 0.0095(10) -0.0269(9) -0.0055(11)
F3 0.0598(10) 0.0505(10) 0.0408(8) -0.0083(7) -0.0064(7) -0.0105(8)
F4 0.0659(12) 0.0348(9) 0.0874(14) -0.0132(9) -0.0137(10) -0.0127(8)
F5 0.0682(12) 0.0885(14) 0.0663(12) 0.0165(10) -0.0438(10) -0.0253(11)
F6 0.0468(10) 0.1089(17) 0.0561(11) -0.0109(11) 0.0016(9) -0.0219(10)
N1 0.0284(9) 0.0176(8) 0.0255(9) 0.0007(7) -0.0099(7) -0.0010(6)
N1A 0.0610(16) 0.0608(17) 0.0436(14) 0.0024(12) -0.0156(12) -0.0016(13)
N2 0.0285(9) 0.0195(8) 0.0229(8) 0.0000(6) -0.0083(7) 0.0004(7)
N3 0.0271(9) 0.0210(9) 0.0238(8) 0.0011(7) -0.0074(7) -0.0016(7)
P1 0.0402(3) 0.0331(3) 0.0333(3) 0.0031(3) -0.0144(3) -0.0107(3)
Ru1 0.02692(14) 0.01659(13) 0.02141(13) 0.00091(8) -0.00782(9) -0.00090(8)

loop_
_atom_type_symbol
_atom_type_description
_atom_type_scat_dispersion_real
_atom_type_scat_dispersion_imag
_atom_type_scat_source
C C 0.0033 0.0016 'International Tables Vol C Tables 4.2.6.8 and 6.1.1.4'
H H 0 0 'International Tables Vol C Tables 4.2.6.8 and 6.1.1.4'
F F 0.0171 0.0103 'International Tables Vol C Tables 4.2.6.8 and 6.1.1.4'
N N 0.0061 0.0033 'International Tables Vol C Tables 4.2.6.8 and 6.1.1.4'
P P 0.1023 0.0942 'International Tables Vol C Tables 4.2.6.8 and 6.1.1.4'
Ru Ru -1.2594 0.8363 'International Tables Vol C Tables 4.2.6.8 and 6.1.1.4'

loop_
_geom_angle_atom_site_label_1
_geom_angle_atom_site_label_2
_geom_angle_atom_site_label_3
_geom_angle
_geom_angle_site_symmetry_1
_geom_angle_site_symmetry_3
C2 C1 C6 120.7(2) . .
C2 C1 N1 119.28(19) . .
C6 C1 N1 119.92(19) . .
N1A C1A C2A 178.2(3) . .
C3 C2 C1 119.1(2) . .
C3 C2 H2 120.5 . .
C1 C2 H2 120.5 . .
C1A C2A H2A1 109.5 . .
C1A C2A H2A2 109.5 . .
H2A1 C2A H2A2 109.5 . .
C1A C2A H2A3 109.5 . .
H2A1 C2A H2A3 109.5 . .
H2A2 C2A H2A3 109.5 . .
C4 C3 C2 121.9(2) . .
C4 C3 H3 119.1 . .
C2 C3 H3 119.1 . .
C3 C4 C5 118.1(2) . .
C3 C4 C13 121.4(2) . .
C5 C4 C13 120.5(2) . .
C6 C5 C4 121.2(2) . .
C6 C5 H5 119.4 . .
C4 C5 H5 119.4 . .
C1 C6 C5 119.0(2) . .
C1 C6 H6 120.5 . .
C5 C6 H6 120.5 . .
N1 C7 C8 117.20(19) . .
N1 C7 H7 121.4 . .
C8 C7 H7 121.4 . .
N2 C8 C9 123.1(2) . .
N2 C8 C7 113.82(18) . .
C9 C8 C7 122.7(2) . .
C8 C9 C10 118.3(2) . .
C8 C9 H9 120.8 . .
C10 C9 H9 120.8 . .
C11 C10 C9 119.0(2) . .
C11 C10 H10 120.5 . .
C9 C10 H10 120.5 . .
C10 C11 C12 119.6(2) . .
C10 C11 H11 120.2 . .
C12 C11 H11 120.2 . .
N2 C12 C11 122.8(2) . .
N2 C12 H12 118.6 . .
C11 C12 H12 118.6 . .
C4 C13 H13A 109.5 . .
C4 C13 H13B 109.5 . .
H13A C13 H13B 109.5 . .
C4 C13 H13C 109.5 . .
H13A C13 H13C 109.5 . .
H13B C13 H13C 109.5 . .
N3 C14 C15 178.7(2) . .
C14 C15 H15A 109.5 . .
C14 C15 H15B 109.5 . .
H15A C15 H15B 109.5 . .
C14 C15 H15C 109.5 . .
H15A C15 H15C 109.5 . .
H15B C15 H15C 109.5 . .
C7 N1 C1 118.01(18) . .
C7 N1 Ru1 115.62(15) . .
C1 N1 Ru1 125.85(13) . .
C12 N2 C8 117.12(18) . .
C12 N2 Ru1 128.96(15) . .
C8 N2 Ru1 113.92(13) . .
C14 N3 Ru1 170.97(18) . .
F2 P1 F4 89.76(12) . .
F2 P1 F1 90.96(13) . .
F4 P1 F1 179.19(12) . .
F2 P1 F5 179.65(12) . .
F4 P1 F5 90.20(12) . .
F1 P1 F5 89.07(12) . .
F2 P1 F3 89.78(10) . .
F4 P1 F3 89.26(10) . .
F1 P1 F3 90.38(11) . .
F5 P1 F3 89.88(11) . .
F2 P1 F6 90.67(11) . .
F4 P1 F6 90.12(12) . .
F1 P1 F6 90.23(12) . .
F5 P1 F6 89.68(12) . .
F3 P1 F6 179.24(12) . .
N3 Ru1 N3 180 2_676 .
N3 Ru1 N1 95.65(7) 2_676 2_676
N3 Ru1 N1 84.35(7) . 2_676
N3 Ru1 N1 84.35(7) 2_676 .
N3 Ru1 N1 95.65(7) . .
N1 Ru1 N1 180 2_676 .
N3 Ru1 N2 90.11(7) 2_676 2_676
N3 Ru1 N2 89.89(7) . 2_676
N1 Ru1 N2 76.88(7) 2_676 2_676
N1 Ru1 N2 103.12(7) . 2_676
N3 Ru1 N2 89.89(7) 2_676 .
N3 Ru1 N2 90.11(7) . .
N1 Ru1 N2 103.12(7) 2_676 .
N1 Ru1 N2 76.88(7) . .
N2 Ru1 N2 180 2_676 .

loop_
_geom_bond_atom_site_label_1
_geom_bond_atom_site_label_2
_geom_bond_distance
_geom_bond_site_symmetry_2
C1 C2 1.387(3) .
C1 C6 1.389(3) .
C1 N1 1.439(3) .
C1A N1A 1.129(4) .
C1A C2A 1.450(4) .
C2 C3 1.384(3) .
C2 H2 0.95 .
C2A H2A1 0.98 .
C2A H2A2 0.98 .
C2A H2A3 0.98 .
C3 C4 1.383(3) .
C3 H3 0.95 .
C4 C5 1.397(3) .
C4 C13 1.513(3) .
C5 C6 1.390(3) .
C5 H5 0.95 .
C6 H6 0.95 .
C7 N1 1.283(3) .
C7 C8 1.457(3) .
C7 H7 0.95 .
C8 N2 1.362(3) .
C8 C9 1.381(3) .
C9 C10 1.391(3) .
C9 H9 0.95 .
C10 C11 1.372(4) .
C10 H10 0.95 .
C11 C12 1.384(3) .
C11 H11 0.95 .
C12 N2 1.341(3) .
C12 H12 0.95 .
C13 H13A 0.98 .
C13 H13B 0.98 .
C13 H13C 0.98 .
C14 N3 1.134(3) .
C14 C15 1.455(3) .
C15 H15A 0.98 .
C15 H15B 0.98 .
C15 H15C 0.98 .
F1 P1 1.5909(19) .
F2 P1 1.5852(18) .
F3 P1 1.5956(17) .
F4 P1 1.5880(17) .
F5 P1 1.5919(18) .
F6 P1 1.6017(19) .
N1 Ru1 2.0786(17) .
N2 Ru1 2.0966(17) .
N3 Ru1 2.0249(17) .
Ru1 N3 2.0249(17) 2_676
Ru1 N1 2.0786(17) 2_676
Ru1 N2 2.0966(17) 2_676
